data_4101945
loop_
_publ_author_name
'Pradip Bag'
'Mikhail E. Itkis'
'Sushanta K. Pal'
'Bruno Donnadieu'
'Fook S. Tham'
'Hyunsoo Park'
'John A. Schlueter'
'Theo Siegrist'
'Robert C. Haddon'

_publ_section_title
;
 Resonating Valence Bond and \s-Charge Density Wave Phases in a
 Benzannulated Phenalenyl Radical
;
_journal_name_full 'Journal of the American Chemical Society'
_journal_page_first 2684
_journal_page_last 2694
_journal_paper_doi 10.1021/ja908768a
_journal_volume 132
_journal_year 2010
_chemical_formula_sum 'C48 H32 B N2 O2'
_chemical_formula_weight 679.57
_chemical_name_systematic
; 
 ? 
;
_space_group_IT_number 13
_symmetry_cell_setting monoclinic
_symmetry_space_group_name_Hall '-P 2yc'
_symmetry_space_group_name_H-M 'P 1 2/c 1'
_atom_sites_solution_hydrogens geom
_atom_sites_solution_primary direct
_atom_sites_solution_secondary difmap
_audit_creation_method SHELXL-97
_cell_angle_alpha 90.00
_cell_angle_beta 99.0203(4)
_cell_angle_gamma 90.00
_cell_formula_units_Z 2
_cell_length_a 10.0856(3)
_cell_length_b 9.6576(3)
_cell_length_c 17.2759(5)
_cell_measurement_reflns_used 6876
_cell_measurement_temperature 185(2)
_cell_measurement_theta_max 31.28
_cell_measurement_theta_min 2.39
_cell_volume 1661.91(9)
_computing_cell_refinement 'Bruker SAINT'
_computing_data_collection 'Bruker APEX2'
_computing_data_reduction 'Bruker SAINT'
_computing_molecular_graphics 'Bruker SHELXTL'
_computing_publication_material 'Bruker SHELXTL'
_computing_structure_refinement 'SHELXL-97 (Sheldrick, 2008)'
_computing_structure_solution 'SHELXS-97 (Sheldrick, 2008)'
_diffrn_ambient_temperature 185(2)
_diffrn_measured_fraction_theta_full 1.000
_diffrn_measured_fraction_theta_max 1.000
_diffrn_measurement_device_type 'Bruker APEX-II CCD'
_diffrn_measurement_method '\f and \w scans'
_diffrn_radiation_monochromator graphite
_diffrn_radiation_source 'Normal-focus sealed tube'
_diffrn_radiation_type MoK\a
_diffrn_radiation_wavelength 0.71073
_diffrn_reflns_av_R_equivalents 0.0215
_diffrn_reflns_av_sigmaI/netI 0.0147
_diffrn_reflns_limit_h_max 13
_diffrn_reflns_limit_h_min -13
_diffrn_reflns_limit_k_max 12
_diffrn_reflns_limit_k_min -12
_diffrn_reflns_limit_l_max 23
_diffrn_reflns_limit_l_min -23
_diffrn_reflns_number 22187
_diffrn_reflns_theta_full 28.28
_diffrn_reflns_theta_max 28.28
_diffrn_reflns_theta_min 2.04
_exptl_absorpt_coefficient_mu 0.082
_exptl_absorpt_correction_T_max 0.9790
_exptl_absorpt_correction_T_min 0.9687
_exptl_absorpt_correction_type multi-scan
_exptl_absorpt_process_details 'Bruker SADABS'
_exptl_crystal_colour black
_exptl_crystal_density_diffrn 1.358
_exptl_crystal_density_meas ?
_exptl_crystal_density_method 'not measured'
_exptl_crystal_description 'prism frag'
_exptl_crystal_F_000 710
_exptl_crystal_size_max 0.39
_exptl_crystal_size_mid 0.35
_exptl_crystal_size_min 0.26
_refine_diff_density_max 0.266
_refine_diff_density_min -0.166
_refine_diff_density_rms 0.037
_refine_ls_extinction_method none
_refine_ls_goodness_of_fit_ref 1.086
_refine_ls_hydrogen_treatment constr
_refine_ls_matrix_type full
_refine_ls_number_parameters 268
_refine_ls_number_reflns 4125
_refine_ls_number_restraints 77
_refine_ls_restrained_S_all 1.077
_refine_ls_R_factor_all 0.0566
_refine_ls_R_factor_gt 0.0452
_refine_ls_shift/su_max 0.000
_refine_ls_shift/su_mean 0.000
_refine_ls_structure_factor_coef Fsqd
_refine_ls_weighting_details 'calc w=1/[\s^2^(Fo^2^)+(0.0683P)^2^+0.3334P] where P=(Fo^2^+2Fc^2^)/3'
_refine_ls_weighting_scheme calc
_refine_ls_wR_factor_gt 0.1280
_refine_ls_wR_factor_ref 0.1374
_reflns_number_gt 3288
_reflns_number_total 4125
_reflns_threshold_expression >2sigma(I)
_cod_data_source_file ja908768a_si_010.cif
_cod_data_source_block rh158_185k_0m
_cod_depositor_comments
;
The following automatic conversions were performed:

'_exptl_crystal_density_meas' value 'not measured' was changed to '?'
- the value is perceived as not measured.

Automatic conversion script
Id: cif_fix_values 3008 2015-01-20 13:52:24Z robertas 
;
_cod_database_code 4101945

loop_
_symmetry_equiv_pos_as_xyz
'x, y, z'
'-x, y, -z+1/2'
'-x, -y, -z'
'x, -y, z-1/2'

loop_
_atom_site_label
_atom_site_type_symbol
_atom_site_fract_x
_atom_site_fract_y
_atom_site_fract_z
_atom_site_U_iso_or_equiv
_atom_site_adp_type
_atom_site_occupancy
_atom_site_symmetry_multiplicity
_atom_site_calc_flag
_atom_site_refinement_flags
_atom_site_disorder_assembly
_atom_site_disorder_group
B1 B 1.0000 0.7090(2) 0.2500 0.0309(4) Uani 1 2 d S . .
O1 O 1.09301(8) 0.61824(9) 0.21621(5) 0.0351(2) Uani 1 1 d . B .
C1 C 1.16125(15) 0.60598(15) -0.09769(8) 0.0446(3) Uani 1 1 d . . .
H1 H 1.2219 0.5424 -0.1153 0.054 Uiso 1 1 calc R . .
C2 C 1.08943(16) 0.69548(16) -0.15078(8) 0.0485(3) Uani 1 1 d . B .
H2 H 1.1011 0.6925 -0.2043 0.058 Uiso 1 1 calc R . .
C3 C 1.00101(15) 0.78905(15) -0.12707(8) 0.0454(3) Uani 1 1 d . . .
H3 H 0.9562 0.8534 -0.1638 0.055 Uiso 1 1 calc R A 1
C3A C 0.9768(3) 0.7905(3) -0.05134(18) 0.0336(6) Uani 0.806(6) 1 d PU B 1
C4 C 0.88566(19) 0.88491(19) -0.02493(10) 0.0365(5) Uani 0.806(6) 1 d PU B 1
H4 H 0.8362 0.9462 -0.0617 0.044 Uiso 0.806(6) 1 calc PR B 1
C5 C 0.8669(4) 0.8905(3) 0.05131(19) 0.0350(7) Uani 0.806(6) 1 d PU B 1
H5 H 0.8040 0.9549 0.0659 0.042 Uiso 0.806(6) 1 calc PR B 1
C3AD C 1.0103(9) 0.8133(8) -0.0373(6) 0.0255(19) Uani 0.194(6) 1 d PDU B 2
C4D C 0.9453(5) 0.9375(5) -0.0060(3) 0.0275(19) Uani 0.194(6) 1 d PDU . 2
H4D H 0.8688 0.9673 -0.0465 0.033 Uiso 0.194(6) 1 calc PR B 2
C5D C 0.8911(14) 0.9093(13) 0.0685(6) 0.034(3) Uani 0.194(6) 1 d PDU B 2
H5D H 0.8241 0.9669 0.0846 0.041 Uiso 0.194(6) 1 calc PR B 2
C6 C 0.93913(11) 0.80220(12) 0.11077(7) 0.0322(3) Uani 1 1 d D . .
C6A C 1.03434(11) 0.70659(12) 0.08654(7) 0.0325(3) Uani 1 1 d . B .
C7 C 1.10587(11) 0.61679(12) 0.14064(7) 0.0302(2) Uani 1 1 d . . .
C7A C 1.20045(11) 0.51933(12) 0.11799(7) 0.0322(3) Uani 1 1 d . B .
C8 C 1.27370(12) 0.43044(13) 0.17384(8) 0.0369(3) Uani 1 1 d . . .
H8 H 1.2585 0.4330 0.2267 0.044 Uiso 1 1 calc R B .
C9 C 1.36691(14) 0.33999(14) 0.15239(9) 0.0456(3) Uani 1 1 d . B .
H9 H 1.4153 0.2798 0.1902 0.055 Uiso 1 1 calc R . .
C10 C 1.39016(15) 0.33695(16) 0.07499(9) 0.0508(4) Uani 1 1 d . . .
H10 H 1.4558 0.2758 0.0604 0.061 Uiso 1 1 calc R B .
C11 C 1.31900(15) 0.42163(15) 0.01976(9) 0.0461(3) Uani 1 1 d . B .
H11 H 1.3357 0.4174 -0.0328 0.055 Uiso 1 1 calc R . .
C11A C 1.22183(12) 0.51468(13) 0.03905(7) 0.0354(3) Uani 1 1 d . . .
C11B C 1.14671(12) 0.60684(13) -0.01841(7) 0.0358(3) Uani 1 1 d . B .
C11C C 1.05497(12) 0.70200(12) 0.00615(7) 0.0345(3) Uani 1 1 d D . .
N1 N 0.91887(9) 0.79939(11) 0.18662(6) 0.0334(2) Uani 1 1 d . B .
C12 C 0.82330(12) 0.89730(13) 0.21292(8) 0.0371(3) Uani 1 1 d . . .
H12A H 0.8490 0.9925 0.2001 0.044 Uiso 1 1 calc R B .
H12B H 0.8308 0.8909 0.2706 0.044 Uiso 1 1 calc R . .
C13 C 0.67815(12) 0.87328(13) 0.17690(8) 0.0368(3) Uani 1 1 d . B .
C14 C 0.59638(15) 0.98300(16) 0.14908(13) 0.0680(5) Uani 1 1 d . . .
H14 H 0.6308 1.0747 0.1533 0.082 Uiso 1 1 calc R B .
C15 C 0.46369(16) 0.95992(19) 0.11484(15) 0.0830(7) Uani 1 1 d . B .
H15 H 0.4086 1.0359 0.0953 0.100 Uiso 1 1 calc R . .
C16 C 0.41240(14) 0.82881(17) 0.10911(11) 0.0580(4) Uani 1 1 d . . .
H16 H 0.3218 0.8134 0.0860 0.070 Uiso 1 1 calc R B .
C17 C 0.49285(14) 0.71945(16) 0.13700(9) 0.0484(3) Uani 1 1 d . B .
H17 H 0.4578 0.6280 0.1331 0.058 Uiso 1 1 calc R . .
C18 C 0.62473(13) 0.74169(14) 0.17080(8) 0.0409(3) Uani 1 1 d . . .
H18 H 0.6793 0.6652 0.1901 0.049 Uiso 1 1 calc R B .

loop_
_atom_site_aniso_label
_atom_site_aniso_U_11
_atom_site_aniso_U_22
_atom_site_aniso_U_33
_atom_site_aniso_U_23
_atom_site_aniso_U_13
_atom_site_aniso_U_12
B1 0.0257(8) 0.0358(9) 0.0315(8) 0.000 0.0053(7) 0.000
O1 0.0308(4) 0.0389(5) 0.0362(4) 0.0034(3) 0.0073(3) 0.0051(3)
C1 0.0502(8) 0.0453(7) 0.0397(7) -0.0043(6) 0.0115(6) 0.0012(6)
C2 0.0580(9) 0.0522(8) 0.0362(6) -0.0002(6) 0.0098(6) -0.0035(7)
C3 0.0533(8) 0.0418(7) 0.0412(7) 0.0094(6) 0.0075(6) -0.0021(6)
C3A 0.0326(12) 0.0309(10) 0.0349(11) 0.0030(8) -0.0023(9) -0.0099(8)
C4 0.0331(9) 0.0347(9) 0.0386(9) 0.0070(7) -0.0044(6) -0.0037(7)
C5 0.0293(10) 0.0307(11) 0.0437(14) 0.0027(11) 0.0015(10) 0.0011(9)
C3AD 0.022(4) 0.031(4) 0.025(4) -0.006(3) 0.007(3) -0.015(3)
C4D 0.032(4) 0.025(3) 0.024(3) 0.003(2) -0.002(2) 0.002(3)
C5D 0.041(7) 0.037(5) 0.030(5) -0.006(4) 0.019(5) -0.007(4)
C6 0.0254(5) 0.0323(6) 0.0392(6) 0.0041(5) 0.0063(4) -0.0028(4)
C6A 0.0292(5) 0.0311(6) 0.0385(6) 0.0042(5) 0.0094(5) -0.0019(4)
C7 0.0253(5) 0.0315(6) 0.0345(6) 0.0019(4) 0.0071(4) -0.0032(4)
C7A 0.0278(5) 0.0291(5) 0.0402(6) 0.0004(5) 0.0066(4) -0.0028(4)
C8 0.0345(6) 0.0347(6) 0.0415(6) 0.0005(5) 0.0054(5) 0.0019(5)
C9 0.0433(7) 0.0390(7) 0.0531(8) 0.0010(6) 0.0035(6) 0.0091(6)
C10 0.0510(8) 0.0442(8) 0.0592(9) -0.0043(6) 0.0145(7) 0.0150(6)
C11 0.0495(8) 0.0437(7) 0.0476(7) -0.0038(6) 0.0156(6) 0.0069(6)
C11A 0.0341(6) 0.0322(6) 0.0409(6) -0.0014(5) 0.0090(5) -0.0023(5)
C11B 0.0362(6) 0.0339(6) 0.0385(6) -0.0006(5) 0.0092(5) -0.0045(5)
C11C 0.0347(6) 0.0319(6) 0.0379(6) 0.0051(5) 0.0089(5) -0.0035(5)
N1 0.0236(4) 0.0357(5) 0.0408(5) -0.0012(4) 0.0047(4) 0.0018(4)
C12 0.0280(6) 0.0365(6) 0.0465(7) -0.0058(5) 0.0054(5) 0.0015(5)
C13 0.0263(5) 0.0373(6) 0.0478(7) -0.0029(5) 0.0091(5) 0.0008(5)
C14 0.0352(7) 0.0351(7) 0.1283(17) -0.0007(9) -0.0042(8) 0.0014(6)
C15 0.0344(8) 0.0477(9) 0.158(2) 0.0060(11) -0.0135(10) 0.0081(7)
C16 0.0271(6) 0.0561(9) 0.0883(12) -0.0050(8) 0.0012(7) -0.0035(6)
C17 0.0348(7) 0.0438(7) 0.0670(9) -0.0029(6) 0.0089(6) -0.0075(6)
C18 0.0330(6) 0.0377(7) 0.0519(7) 0.0023(5) 0.0061(5) -0.0001(5)

loop_
_atom_type_symbol
_atom_type_description
_atom_type_scat_dispersion_real
_atom_type_scat_dispersion_imag
_atom_type_scat_source
C C 0.0033 0.0016 'International Tables Vol C Tables 4.2.6.8 and 6.1.1.4'
H H 0.0000 0.0000 'International Tables Vol C Tables 4.2.6.8 and 6.1.1.4'
B B 0.0013 0.0007 'International Tables Vol C Tables 4.2.6.8 and 6.1.1.4'
N N 0.0061 0.0033 'International Tables Vol C Tables 4.2.6.8 and 6.1.1.4'
O O 0.0106 0.0060 'International Tables Vol C Tables 4.2.6.8 and 6.1.1.4'

loop_
_geom_angle_atom_site_label_1
_geom_angle_atom_site_label_2
_geom_angle_atom_site_label_3
_geom_angle
_geom_angle_site_symmetry_1
_geom_angle_site_symmetry_3
_geom_angle_publ_flag
O1 B1 O1 106.81(14) 2_755 . ?
O1 B1 N1 111.00(5) 2_755 2_755 ?
O1 B1 N1 108.71(5) . 2_755 ?
O1 B1 N1 108.71(5) 2_755 . ?
O1 B1 N1 111.00(5) . . ?
N1 B1 N1 110.54(14) 2_755 . ?
C7 O1 B1 124.18(8) . . ?
C2 C1 C11B 121.46(13) . . ?
C2 C1 H1 119.3 . . ?
C11B C1 H1 119.3 . . ?
C3 C2 C1 120.70(13) . . ?
C3 C2 H2 119.7 . . ?
C1 C2 H2 119.7 . . ?
C3A C3 C2 120.83(16) . . ?
C3A C3 C3AD 15.8(3) . . ?
C2 C3 C3AD 117.1(3) . . ?
C3A C3 H3 119.6 . . ?
C2 C3 H3 119.6 . . ?
C3AD C3 H3 120.9 . . ?
C3 C3A C4 122.4(2) . . ?
C3 C3A C11C 119.4(2) . . ?
C4 C3A C11C 118.0(2) . . ?
C5 C4 C3A 122.1(2) . . ?
C5 C4 H4 118.9 . . ?
C3A C4 H4 118.9 . . ?
C4 C5 C6 122.3(2) . . ?
C4 C5 H5 118.8 . . ?
C6 C5 H5 118.8 . . ?
C11C C3AD C4D 124.1(7) . . ?
C11C C3AD C3 113.4(6) . . ?
C4D C3AD C3 121.1(6) . . ?
C5D C4D C3AD 113.7(7) . . ?
C5D C4D C4D 110.9(7) . 3_775 ?
C3AD C4D C4D 108.2(6) . 3_775 ?
C5D C4D H4D 108.0 . . ?
C3AD C4D H4D 108.0 . . ?
C4D C4D H4D 108.0 3_775 . ?
C6 C5D C4D 117.9(9) . . ?
C6 C5D H5D 121.1 . . ?
C4D C5D H5D 121.1 . . ?
C5D C6 N1 117.0(5) . . ?
C5D C6 C6A 123.2(5) . . ?
N1 C6 C6A 118.39(10) . . ?
C5D C6 C5 15.7(7) . . ?
N1 C6 C5 124.31(17) . . ?
C6A C6 C5 117.24(17) . . ?
C7 C6A C11C 119.46(11) . . ?
C7 C6A C6 120.23(11) . . ?
C11C C6A C6 120.31(11) . . ?
O1 C7 C6A 122.15(10) . . ?
O1 C7 C7A 116.39(10) . . ?
C6A C7 C7A 121.45(11) . . ?
C8 C7A C11A 119.83(11) . . ?
C8 C7A C7 120.73(11) . . ?
C11A C7A C7 119.43(11) . . ?
C9 C8 C7A 120.58(12) . . ?
C9 C8 H8 119.7 . . ?
C7A C8 H8 119.7 . . ?
C8 C9 C10 119.77(13) . . ?
C8 C9 H9 120.1 . . ?
C10 C9 H9 120.1 . . ?
C11 C10 C9 120.44(12) . . ?
C11 C10 H10 119.8 . . ?
C9 C10 H10 119.8 . . ?
C10 C11 C11A 121.61(13) . . ?
C10 C11 H11 119.2 . . ?
C11A C11 H11 119.2 . . ?
C11 C11A C7A 117.74(12) . . ?
C11 C11A C11B 122.46(12) . . ?
C7A C11A C11B 119.78(11) . . ?
C1 C11B C11C 118.08(12) . . ?
C1 C11B C11A 122.73(12) . . ?
C11C C11B C11A 119.19(11) . . ?
C3AD C11C C11B 121.9(4) . . ?
C3AD C11C C6A 115.3(4) . . ?
C11B C11C C6A 120.68(11) . . ?
C3AD C11C C3A 17.8(4) . . ?
C11B C11C C3A 119.29(16) . . ?
C6A C11C C3A 119.96(16) . . ?
C6 N1 C12 119.33(10) . . ?
C6 N1 B1 123.81(9) . . ?
C12 N1 B1 116.59(9) . . ?
N1 C12 C13 114.33(10) . . ?
N1 C12 H12A 108.7 . . ?
C13 C12 H12A 108.7 . . ?
N1 C12 H12B 108.7 . . ?
C13 C12 H12B 108.7 . . ?
H12A C12 H12B 107.6 . . ?
C18 C13 C14 118.41(12) . . ?
C18 C13 C12 120.89(11) . . ?
C14 C13 C12 120.71(12) . . ?
C13 C14 C15 120.40(14) . . ?
C13 C14 H14 119.8 . . ?
C15 C14 H14 119.8 . . ?
C16 C15 C14 120.44(15) . . ?
C16 C15 H15 119.8 . . ?
C14 C15 H15 119.8 . . ?
C15 C16 C17 119.46(14) . . ?
C15 C16 H16 120.3 . . ?
C17 C16 H16 120.3 . . ?
C16 C17 C18 120.35(13) . . ?
C16 C17 H17 119.8 . . ?
C18 C17 H17 119.8 . . ?
C13 C18 C17 120.94(12) . . ?
C13 C18 H18 119.5 . . ?
C17 C18 H18 119.5 . . ?

loop_
_geom_bond_atom_site_label_1
_geom_bond_atom_site_label_2
_geom_bond_distance
_geom_bond_site_symmetry_2
_geom_bond_publ_flag
B1 O1 1.4697(14) 2_755 ?
B1 O1 1.4697(14) . ?
B1 N1 1.5329(15) 2_755 ?
B1 N1 1.5329(15) . ?
O1 C7 1.3321(14) . ?
C1 C2 1.380(2) . ?
C1 C11B 1.4003(18) . ?
C1 H1 0.9500 . ?
C2 C3 1.376(2) . ?
C2 H2 0.9500 . ?
C3 C3A 1.368(3) . ?
C3 C3AD 1.557(10) . ?
C3 H3 0.9500 . ?
C3A C4 1.420(3) . ?
C3A C11C 1.447(3) . ?
C4 C5 1.361(4) . ?
C4 H4 0.9500 . ?
C5 C6 1.442(3) . ?
C5 H5 0.9500 . ?
C3AD C11C 1.348(8) . ?
C3AD C4D 1.507(8) . ?
C4D C5D 1.500(9) . ?
C4D C4D 1.627(9) 3_775 ?
C4D H4D 1.0000 . ?
C5D C6 1.314(9) . ?
C5D H5D 0.9500 . ?
C6 N1 1.3579(15) . ?
C6 C6A 1.4408(16) . ?
C6A C7 1.3910(16) . ?
C6A C11C 1.4368(16) . ?
C7 C7A 1.4374(16) . ?
C7A C8 1.4108(17) . ?
C7A C11A 1.4144(17) . ?
C8 C9 1.3760(18) . ?
C8 H8 0.9500 . ?
C9 C10 1.394(2) . ?
C9 H9 0.9500 . ?
C10 C11 1.371(2) . ?
C10 H10 0.9500 . ?
C11 C11A 1.4075(18) . ?
C11 H11 0.9500 . ?
C11A C11B 1.4545(18) . ?
C11B C11C 1.4156(17) . ?
N1 C12 1.4720(15) . ?
C12 C13 1.5161(17) . ?
C12 H12A 0.9900 . ?
C12 H12B 0.9900 . ?
C13 C18 1.3779(18) . ?
C13 C14 1.382(2) . ?
C14 C15 1.394(2) . ?
C14 H14 0.9500 . ?
C15 C16 1.366(2) . ?
C15 H15 0.9500 . ?
C16 C17 1.372(2) . ?
C16 H16 0.9500 . ?
C17 C18 1.3830(18) . ?
C17 H17 0.9500 . ?
C18 H18 0.9500 . ?

loop_
_geom_torsion_atom_site_label_1
_geom_torsion_atom_site_label_2
_geom_torsion_atom_site_label_3
_geom_torsion_atom_site_label_4
_geom_torsion
_geom_torsion_site_symmetry_1
_geom_torsion_site_symmetry_2
_geom_torsion_site_symmetry_3
_geom_torsion_site_symmetry_4
_geom_torsion_publ_flag
O1 B1 O1 C7 119.23(11) 2_755 . . . ?
N1 B1 O1 C7 -120.93(10) 2_755 . . . ?
N1 B1 O1 C7 0.87(15) . . . . ?
C11B C1 C2 C3 0.1(2) . . . . ?
C1 C2 C3 C3A -3.6(3) . . . . ?
C1 C2 C3 C3AD 13.9(4) . . . . ?
C2 C3 C3A C4 -179.59(17) . . . . ?
C3AD C3 C3A C4 99.9(13) . . . . ?
C2 C3 C3A C11C 6.2(3) . . . . ?
C3AD C3 C3A C11C -74.3(13) . . . . ?
C3 C3A C4 C5 -176.7(2) . . . . ?
C11C C3A C4 C5 -2.4(3) . . . . ?
C3A C4 C5 C6 0.7(4) . . . . ?
C3A C3 C3AD C11C 79.0(13) . . . . ?
C2 C3 C3AD C11C -29.0(8) . . . . ?
C3A C3 C3AD C4D -88.1(14) . . . . ?
C2 C3 C3AD C4D 163.9(5) . . . . ?
C11C C3AD C4D C5D -20.0(12) . . . . ?
C3 C3AD C4D C5D 145.6(8) . . . . ?
C11C C3AD C4D C4D 103.7(9) . . . 3_775 ?
C3 C3AD C4D C4D -90.8(8) . . . 3_775 ?
C3AD C4D C5D C6 20.8(14) . . . . ?
C4D C4D C5D C6 -101.4(11) 3_775 . . . ?
C4D C5D C6 N1 162.1(7) . . . . ?
C4D C5D C6 C6A -4.1(14) . . . . ?
C4D C5D C6 C5 -76(2) . . . . ?
C4 C5 C6 C5D 117(2) . . . . ?
C4 C5 C6 N1 -176.6(2) . . . . ?
C4 C5 C6 C6A 0.4(4) . . . . ?
C5D C6 C6A C7 164.2(8) . . . . ?
N1 C6 C6A C7 -1.76(17) . . . . ?
C5 C6 C6A C7 -178.94(18) . . . . ?
C5D C6 C6A C11C -16.6(8) . . . . ?
N1 C6 C6A C11C 177.45(10) . . . . ?
C5 C6 C6A C11C 0.3(2) . . . . ?
B1 O1 C7 C6A 2.48(17) . . . . ?
B1 O1 C7 C7A -178.98(10) . . . . ?
C11C C6A C7 O1 178.58(10) . . . . ?
C6 C6A C7 O1 -2.19(17) . . . . ?
C11C C6A C7 C7A 0.12(17) . . . . ?
C6 C6A C7 C7A 179.34(10) . . . . ?
O1 C7 C7A C8 0.46(16) . . . . ?
C6A C7 C7A C8 179.01(11) . . . . ?
O1 C7 C7A C11A -178.34(10) . . . . ?
C6A C7 C7A C11A 0.21(17) . . . . ?
C11A C7A C8 C9 0.64(18) . . . . ?
C7 C7A C8 C9 -178.16(11) . . . . ?
C7A C8 C9 C10 0.6(2) . . . . ?
C8 C9 C10 C11 -1.2(2) . . . . ?
C9 C10 C11 C11A 0.6(2) . . . . ?
C10 C11 C11A C7A 0.6(2) . . . . ?
C10 C11 C11A C11B 179.06(13) . . . . ?
C8 C7A C11A C11 -1.23(17) . . . . ?
C7 C7A C11A C11 177.58(11) . . . . ?
C8 C7A C11A C11B -179.70(11) . . . . ?
C7 C7A C11A C11B -0.89(17) . . . . ?
C2 C1 C11B C11C 0.4(2) . . . . ?
C2 C1 C11B C11A -179.45(13) . . . . ?
C11 C11A C11B C1 2.7(2) . . . . ?
C7A C11A C11B C1 -178.87(11) . . . . ?
C11 C11A C11B C11C -177.15(12) . . . . ?
C7A C11A C11B C11C 1.25(18) . . . . ?
C4D C3AD C11C C11B -162.2(5) . . . . ?
C3 C3AD C11C C11B 31.2(8) . . . . ?
C4D C3AD C11C C6A 1.2(9) . . . . ?
C3 C3AD C11C C6A -165.3(4) . . . . ?
C4D C3AD C11C C3A 111(2) . . . . ?
C3 C3AD C11C C3A -55.7(14) . . . . ?
C1 C11B C11C C3AD -18.2(5) . . . . ?
C11A C11B C11C C3AD 161.6(5) . . . . ?
C1 C11B C11C C6A 179.18(11) . . . . ?
C11A C11B C11C C6A -0.93(18) . . . . ?
C1 C11B C11C C3A 2.2(2) . . . . ?
C11A C11B C11C C3A -177.91(15) . . . . ?
C7 C6A C11C C3AD -163.4(5) . . . . ?
C6 C6A C11C C3AD 17.4(5) . . . . ?
C7 C6A C11C C11B 0.26(17) . . . . ?
C6 C6A C11C C11B -178.96(11) . . . . ?
C7 C6A C11C C3A 177.21(15) . . . . ?
C6 C6A C11C C3A -2.0(2) . . . . ?
C3 C3A C11C C3AD 98.0(17) . . . . ?
C4 C3A C11C C3AD -76.4(17) . . . . ?
C3 C3A C11C C11B -5.5(3) . . . . ?
C4 C3A C11C C11B -179.98(15) . . . . ?
C3 C3A C11C C6A 177.48(16) . . . . ?
C4 C3A C11C C6A 3.0(3) . . . . ?
C5D C6 N1 C12 12.4(7) . . . . ?
C6A C6 N1 C12 179.25(10) . . . . ?
C5 C6 N1 C12 -3.8(2) . . . . ?
C5D C6 N1 B1 -161.4(7) . . . . ?
C6A C6 N1 B1 5.43(17) . . . . ?
C5 C6 N1 B1 -177.61(19) . . . . ?
O1 B1 N1 C6 -122.14(10) 2_755 . . . ?
O1 B1 N1 C6 -4.94(16) . . . . ?
N1 B1 N1 C6 115.78(11) 2_755 . . . ?
O1 B1 N1 C12 63.89(14) 2_755 . . . ?
O1 B1 N1 C12 -178.91(9) . . . . ?
N1 B1 N1 C12 -58.19(8) 2_755 . . . ?
C6 N1 C12 C13 66.78(14) . . . . ?
B1 N1 C12 C13 -118.96(12) . . . . ?
N1 C12 C13 C18 44.23(17) . . . . ?
N1 C12 C13 C14 -135.51(15) . . . . ?
C18 C13 C14 C15 -0.8(3) . . . . ?
C12 C13 C14 C15 178.91(18) . . . . ?
C13 C14 C15 C16 0.7(4) . . . . ?
C14 C15 C16 C17 -0.4(3) . . . . ?
C15 C16 C17 C18 0.1(3) . . . . ?
C14 C13 C18 C17 0.6(2) . . . . ?
C12 C13 C18 C17 -179.12(12) . . . . ?
C16 C17 C18 C13 -0.3(2) . . . . ?
